data_7064091
loop_
_publ_author_name
'Campos-Dominguez, Emmanuel'
'Ruiz-Mendoza, Francisco J.'
'Rend\'on-Nava, David'
'Flores-Jarillo, Mariana'
'\'Alvarez-Hern\'andez, Alejandro'
'Mendoza-Espinosa, Daniel'

_publ_section_title
;
 Preparation and applications of metal complexes supported by fluorene-
 and anthrone-functionalized (bis)mesoionic 1,2,3-triazol-5-ylidenes
;
_journal_issue 46
_journal_name_full 'New Journal of Chemistry'
_journal_page_first 19963
_journal_page_last 19972
_journal_paper_doi 10.1039/D5NJ03832D
_journal_volume 49
_journal_year 2025
_chemical_formula_moiety '2(I), C39 H42 N6, 2.5[C2H3N]'
_chemical_formula_sum 'C44 H49.5 I2 N8.5'
_chemical_formula_weight 951.22
_space_group_crystal_system triclinic
_space_group_IT_number 2
_space_group_name_Hall '-P 1'
_space_group_name_H-M_alt 'P -1'
_atom_sites_solution_hydrogens geom
_atom_sites_solution_primary dual
_audit_creation_date 2025-10-22
_audit_creation_method
;
Olex2 1.5
(compiled 2024.02.16 svn.r378c4104 for OlexSys, GUI svn.r6928)
;
_audit_update_record
;
2025-10-23 deposited with the CCDC.	2025-10-28 downloaded from the CCDC.
;
_cell_angle_alpha 110.939(7)
_cell_angle_beta 105.077(5)
_cell_angle_gamma 96.116(5)
_cell_formula_units_Z 2
_cell_length_a 11.9940(7)
_cell_length_b 12.5245(10)
_cell_length_c 17.3840(11)
_cell_measurement_reflns_used 5375
_cell_measurement_temperature 293(2)
_cell_measurement_theta_max 24.3210
_cell_measurement_theta_min 3.5450
_cell_volume 2296.6(3)
_computing_cell_refinement
;
CrysAlisPro, Agilent Technologies,
Version 1.171.37.35 (release 13-08-2014 CrysAlis171 .NET)
(compiled Aug 13 2014,18:06:01)
;
_computing_data_collection
;
CrysAlisPro, Agilent Technologies,
Version 1.171.37.35 (release 13-08-2014 CrysAlis171 .NET)
(compiled Aug 13 2014,18:06:01)
;
_computing_data_reduction
;
CrysAlisPro, Agilent Technologies,
Version 1.171.37.35 (release 13-08-2014 CrysAlis171 .NET)
(compiled Aug 13 2014,18:06:01)
;
_computing_molecular_graphics 'Olex2 1.5 (Dolomanov et al., 2009)'
_computing_publication_material 'Olex2 1.5 (Dolomanov et al., 2009)'
_computing_structure_refinement 'SHELXL 2014/6 (Sheldrick, 2015)'
_computing_structure_solution 'SHELXT 2014/4 (Sheldrick, 2014)'
_diffrn_ambient_temperature 293(2)
_diffrn_detector 'CCD plate'
_diffrn_detector_area_resol_mean 10.3659
_diffrn_detector_type Atlas
_diffrn_measured_fraction_theta_full 0.768
_diffrn_measured_fraction_theta_max 0.997
_diffrn_measurement_details
;
#__ type_ start__ end____ width___ exp.time_
  1 omega  -63.00   36.00   1.0000    5.0000
omega____ theta____ kappa____ phi______ frames
    -       11.5235  -37.0000    0.0000 99

#__ type_ start__ end____ width___ exp.time_
  2 omega  -17.00   84.00   1.0000    5.0000
omega____ theta____ kappa____ phi______ frames
    -       11.5235   77.0000  150.0000 101

#__ type_ start__ end____ width___ exp.time_
  3 omega  -25.00   31.00   1.0000    5.0000
omega____ theta____ kappa____ phi______ frames
    -      -10.0391  -99.0000    0.0000 56

#__ type_ start__ end____ width___ exp.time_
  4 omega  -34.00   64.00   1.0000    5.0000
omega____ theta____ kappa____ phi______ frames
    -      -10.0391   37.0000  -60.0000 98

#__ type_ start__ end____ width___ exp.time_
  5 omega  -25.00   31.00   1.0000    5.0000
omega____ theta____ kappa____ phi______ frames
    -      -10.0391  -99.0000 -180.0000 56

#__ type_ start__ end____ width___ exp.time_
  6 omega  -63.00   36.00   1.0000    5.0000
omega____ theta____ kappa____ phi______ frames
    -       11.5235  -37.0000   60.0000 99

#__ type_ start__ end____ width___ exp.time_
  7 omega  -17.00   33.00   1.0000    5.0000
omega____ theta____ kappa____ phi______ frames
    -       11.5235   57.0000    0.0000 50
;
_diffrn_measurement_device 'four-circle diffractometer'
_diffrn_measurement_device_type 'Xcalibur, Atlas, Gemini'
_diffrn_measurement_method '\w scans'
_diffrn_orient_matrix_UB_11 -0.0308564000
_diffrn_orient_matrix_UB_12 -0.0594612000
_diffrn_orient_matrix_UB_13 -0.0231534000
_diffrn_orient_matrix_UB_21 -0.0374986000
_diffrn_orient_matrix_UB_22 0.0150321000
_diffrn_orient_matrix_UB_23 -0.0316103000
_diffrn_orient_matrix_UB_31 0.0398228000
_diffrn_orient_matrix_UB_32 -0.0102249000
_diffrn_orient_matrix_UB_33 -0.0243451000
_diffrn_radiation_monochromator graphite
_diffrn_radiation_probe x-ray
_diffrn_radiation_type 'Mo K\a'
_diffrn_radiation_wavelength 0.71073
_diffrn_reflns_av_R_equivalents 0.1189
_diffrn_reflns_av_unetI/netI 0.1112
_diffrn_reflns_Laue_measured_fraction_full 0.768
_diffrn_reflns_Laue_measured_fraction_max 0.997
_diffrn_reflns_limit_h_max 13
_diffrn_reflns_limit_h_min -13
_diffrn_reflns_limit_k_max 13
_diffrn_reflns_limit_k_min -13
_diffrn_reflns_limit_l_max 19
_diffrn_reflns_limit_l_min -19
_diffrn_reflns_number 21403
_diffrn_reflns_point_group_measured_fraction_full 0.768
_diffrn_reflns_point_group_measured_fraction_max 0.997
_diffrn_reflns_theta_full 25.242
_diffrn_reflns_theta_max 23.000
_diffrn_reflns_theta_min 3.274
_diffrn_source 'Enhance (Mo) X-ray Source'
_exptl_absorpt_coefficient_mu 1.408
_exptl_absorpt_correction_T_max 1.00000
_exptl_absorpt_correction_T_min 0.40169
_exptl_absorpt_correction_type multi-scan
_exptl_absorpt_process_details
;
CrysAlisPro, Agilent Technologies,
Version 1.171.37.35 (release 13-08-2014 CrysAlis171 .NET)
(compiled Aug 13 2014,18:06:01)
Empirical absorption correction using spherical harmonics,
 implemented in SCALE3 ABSPACK scaling algorithm.
;
_exptl_crystal_colour Colourless
_exptl_crystal_density_diffrn 1.376
_exptl_crystal_description Block
_exptl_crystal_F_000 958
_refine_diff_density_max 0.817
_refine_diff_density_min -0.969
_refine_diff_density_rms 0.122
_refine_ls_extinction_method none
_refine_ls_goodness_of_fit_ref 1.063
_refine_ls_hydrogen_treatment constr
_refine_ls_matrix_type full
_refine_ls_number_parameters 432
_refine_ls_number_reflns 6367
_refine_ls_number_restraints 0
_refine_ls_restrained_S_all 1.063
_refine_ls_R_factor_all 0.1062
_refine_ls_R_factor_gt 0.0615
_refine_ls_shift/su_max 0.003
_refine_ls_shift/su_mean 0.000
_refine_ls_structure_factor_coef Fsqd
_refine_ls_weighting_details 'w=1/[\s^2^(Fo^2^)+(0.0681P)^2^] where P=(Fo^2^+2Fc^2^)/3'
_refine_ls_weighting_scheme calc
_refine_ls_wR_factor_gt 0.1415
_refine_ls_wR_factor_ref 0.1757
_reflns_Friedel_coverage 0.000
_reflns_number_gt 3823
_reflns_number_total 6367
_reflns_threshold_expression 'I > 2\s(I)'
_cod_data_source_file d5nj03832d2.cif
_cod_data_source_block dme-195
_cod_depositor_comments 'Adding full bibliography for 7064090--7064094.cif.'
_cod_original_formula_sum 'C44 H49.50 I2 N8.50'
_cod_database_code 7064091
_shelxl_version_number 2014/6
_chemical_oxdiff_formula 'C12 N3 H26 I2'
_shelx_space_group_comment
;
The symmetry employed for this shelxl refinement is uniquely defined
by the following loop, which should always be used as a source of
symmetry information in preference to the above space-group names.
They are only intended as comments.
;
_olex2_refinement_description
;
1. Fixed Uiso
 At 1.2 times of:
  All C(H) groups, All C(H,H) groups
 At 1.5 times of:
  All C(H,H,H) groups
2.a Secondary CH2 refined with riding coordinates:
 C27(H27A,H27B), C14(H14A,H14B)
2.b Aromatic/amide H refined with riding coordinates:
 C13(H13), C6(H6), C16(H16), C10(H10), C20(H20), C22(H22), C29(H29), C12(H12),
 C9(H9), C8(H8), C7(H7), C11(H11), C36(H36), C34(H34)
2.c Idealised Me refined as rotating group:
 C30(H30A,H30B,H30C), C24(H24A,H24B,H24C), C25(H25A,H25B,H25C), C17(H17A,H17B,
 H17C), C26(H26A,H26B,H26C), C38(H38A,H38B,H38C), C33(H33A,H33B,H33C), C39(H39A,
 H39B,H39C)
;
_smtbx_masks_special_details
;
A solvent mask was calculated and 118 electrons were found in a volume of 
579 A3 in 1 void per unit cell. This is consistent with the presence of 
2.5[C2H3N] per formula unit which account for 110 electrons per unit cell
;
_smtbx_masks_void_probe_radius 1.2
_smtbx_masks_void_truncation_radius 1.2
_olex2_submission_special_instructions 'No special instructions were received'

loop_
_space_group_symop_operation_xyz
'x, y, z'
'-x, -y, -z'

loop_
_atom_site_label
_atom_site_type_symbol
_atom_site_fract_x
_atom_site_fract_y
_atom_site_fract_z
_atom_site_U_iso_or_equiv
_atom_site_adp_type
_atom_site_occupancy
_atom_site_site_symmetry_order
_atom_site_calc_flag
_atom_site_refinement_flags_posn
_atom_site_refinement_flags_adp
_atom_site_refinement_flags_occupancy
_atom_site_disorder_assembly
_atom_site_disorder_group
I1 I 0.55177(5) 0.23400(6) 0.89674(4) 0.0663(3) Uani 1 1 d . . . . .
I2 I 0.87764(5) 0.65897(7) 1.13168(4) 0.0775(3) Uani 1 1 d . . . . .
N1 N 0.8938(5) 0.7254(7) 0.9054(4) 0.056(2) Uani 1 1 d . . . . .
N3 N 0.8202(5) 0.5575(6) 0.8927(4) 0.0527(18) Uani 1 1 d . . . . .
N2 N 0.9177(5) 0.6225(6) 0.8924(4) 0.0506(17) Uani 1 1 d . . . . .
C15 C 0.7370(5) 0.6224(7) 0.9072(4) 0.0396(18) Uani 1 1 d . . . . .
N6 N 0.1375(5) 0.4421(7) 0.6606(4) 0.0538(19) Uani 1 1 d . . . . .
N5 N 0.1181(5) 0.5344(8) 0.7170(4) 0.064(2) Uani 1 1 d . . . . .
C27 C 0.4012(5) 0.5069(7) 0.8452(4) 0.0391(18) Uani 1 1 d . . . . .
H27A H 0.4087 0.4308 0.8457 0.047 Uiso 1 1 calc R U . . .
H27B H 0.3968 0.5560 0.9014 0.047 Uiso 1 1 calc R U . . .
C21 C 1.1535(6) 0.9755(7) 0.9007(6) 0.048(2) Uani 1 1 d . . . . .
C14 C 0.6204(5) 0.5747(8) 0.9113(4) 0.045(2) Uani 1 1 d . . . . .
H14A H 0.6096 0.6259 0.9645 0.054 Uiso 1 1 calc R U . . .
H14B H 0.6207 0.4983 0.9133 0.054 Uiso 1 1 calc R U . . .
C1 C 0.5140(5) 0.5626(7) 0.8321(4) 0.0416(19) Uani 1 1 d . . . . .
C23 C 1.0827(6) 0.8659(7) 0.9765(5) 0.048(2) Uani 1 1 d . . . . .
C4 C 0.5393(5) 0.5623(8) 0.6987(4) 0.044(2) Uani 1 1 d . . . . .
C5 C 0.5302(5) 0.4879(8) 0.7448(4) 0.042(2) Uani 1 1 d . . . . .
C28 C 0.2897(5) 0.4925(6) 0.7769(4) 0.0360(18) Uani 1 1 d . . . . .
C3 C 0.5256(6) 0.6769(9) 0.7482(5) 0.052(2) Uani 1 1 d . . . . .
C13 C 0.5020(6) 0.7840(8) 0.8863(5) 0.047(2) Uani 1 1 d . . . . .
H13 H 0.4921 0.7869 0.9383 0.057 Uiso 1 1 calc R U . . .
C2 C 0.5109(5) 0.6782(7) 0.8258(5) 0.042(2) Uani 1 1 d . . . . .
C6 C 0.5377(6) 0.3761(9) 0.7134(5) 0.059(2) Uani 1 1 d . . . . .
H6 H 0.5309 0.3304 0.7447 0.071 Uiso 1 1 calc R U . . .
C16 C 0.7845(5) 0.7295(8) 0.9147(4) 0.049(2) Uani 1 1 d . . . . .
H16 H 0.7496 0.7938 0.9244 0.059 Uiso 1 1 calc R U . . .
C18 C 0.9796(5) 0.8167(7) 0.9057(5) 0.0402(18) Uani 1 1 d . . . . .
C10 C 0.5326(7) 0.7797(9) 0.7319(6) 0.059(2) Uani 1 1 d . . . . .
H10 H 0.5438 0.7785 0.6807 0.071 Uiso 1 1 calc R U . . .
C20 C 1.0467(7) 0.9268(9) 0.8328(6) 0.069(3) Uani 1 1 d . . . . .
H20 H 1.0319 0.9509 0.7871 0.083 Uiso 1 1 calc R U . . .
C30 C 0.2117(7) 0.6575(8) 0.8673(5) 0.059(2) Uani 1 1 d . . . . .
H30A H 0.2153 0.7304 0.8605 0.088 Uiso 1 1 calc R U . . .
H30B H 0.2793 0.6646 0.9143 0.088 Uiso 1 1 calc R U . . .
H30C H 0.1407 0.6383 0.8798 0.088 Uiso 1 1 calc R U . . .
C24 C 1.1030(7) 0.8387(9) 1.0544(6) 0.069(3) Uani 1 1 d . . . . .
H24A H 1.0283 0.8164 1.0613 0.103 Uiso 1 1 calc R U . . .
H24B H 1.1505 0.9067 1.1048 0.103 Uiso 1 1 calc R U . . .
H24C H 1.1433 0.7754 1.0476 0.103 Uiso 1 1 calc R U . . .
C19 C 0.9598(6) 0.8397(8) 0.8334(6) 0.060(2) Uani 1 1 d . . . . .
C22 C 1.1679(6) 0.9466(7) 0.9713(5) 0.051(2) Uani 1 1 d . . . . .
H22 H 1.2376 0.9822 1.0179 0.061 Uiso 1 1 calc R U . . .
C29 C 0.2417(6) 0.4147(7) 0.6937(5) 0.049(2) Uani 1 1 d . . . . .
H29 H 0.2734 0.3542 0.6644 0.058 Uiso 1 1 calc R U . . .
C25 C 1.2470(7) 1.0538(9) 0.8928(6) 0.075(3) Uani 1 1 d . . . . .
H25A H 1.2762 1.0093 0.8477 0.113 Uiso 1 1 calc R U . . .
H25B H 1.3106 1.0892 0.9470 0.113 Uiso 1 1 calc R U . . .
H25C H 1.2148 1.1140 0.8786 0.113 Uiso 1 1 calc R U . . .
C12 C 0.5076(7) 0.8820(10) 0.8700(6) 0.069(3) Uani 1 1 d . . . . .
H12 H 0.5012 0.9512 0.9109 0.082 Uiso 1 1 calc R U . . .
C9 C 0.5586(7) 0.5135(11) 0.6197(5) 0.078(3) Uani 1 1 d . . . . .
H9 H 0.5664 0.5601 0.5892 0.093 Uiso 1 1 calc R U . . .
C8 C 0.5667(9) 0.3993(12) 0.5850(6) 0.081(3) Uani 1 1 d . . . . .
H8 H 0.5790 0.3685 0.5315 0.097 Uiso 1 1 calc R U . . .
C31 C 0.0500(6) 0.3837(8) 0.5743(5) 0.057(2) Uani 1 1 d . . . . .
C7 C 0.5560(8) 0.3274(10) 0.6319(6) 0.081(3) Uani 1 1 d . . . . .
H7 H 0.5610 0.2493 0.6090 0.097 Uiso 1 1 calc R U . . .
C11 C 0.5227(7) 0.8814(11) 0.7927(7) 0.081(3) Uani 1 1 d . . . . .
H11 H 0.5261 0.9495 0.7825 0.098 Uiso 1 1 calc R U . . .
C17 C 0.8213(7) 0.4423(9) 0.8835(8) 0.085(3) Uani 1 1 d . . . . .
H17A H 0.7577 0.3895 0.8329 0.127 Uiso 1 1 calc R U . . .
H17B H 0.8116 0.4331 0.9341 0.127 Uiso 1 1 calc R U . . .
H17C H 0.8954 0.4250 0.8774 0.127 Uiso 1 1 calc R U . . .
C26 C 0.8451(7) 0.7835(11) 0.7569(6) 0.087(3) Uani 1 1 d . . . . .
H26A H 0.8344 0.6997 0.7346 0.130 Uiso 1 1 calc R U . . .
H26B H 0.8493 0.8098 0.7119 0.130 Uiso 1 1 calc R U . . .
H26C H 0.7796 0.8055 0.7760 0.130 Uiso 1 1 calc R U . . .
C37 C 0.0840(7) 0.3844(10) 0.5031(5) 0.076(3) Uani 1 1 d . . . . .
C36 C -0.0024(7) 0.3250(11) 0.4204(5) 0.091(4) Uani 1 1 d . . . . .
H36 H 0.0165 0.3225 0.3713 0.110 Uiso 1 1 calc R U . . .
C35 C -0.1159(8) 0.2700(10) 0.4108(6) 0.079(3) Uani 1 1 d . . . . .
C38 C 0.2060(7) 0.4355(9) 0.5091(5) 0.078(3) Uani 1 1 d . . . . .
H38A H 0.2340 0.5121 0.5555 0.116 Uiso 1 1 calc R U . . .
H38B H 0.2043 0.4414 0.4552 0.116 Uiso 1 1 calc R U . . .
H38C H 0.2581 0.3859 0.5203 0.116 Uiso 1 1 calc R U . . .
C34 C -0.1451(7) 0.2733(10) 0.4829(6) 0.083(3) Uani 1 1 d . . . . .
H34 H -0.2207 0.2363 0.4760 0.100 Uiso 1 1 calc R U . . .
C32 C -0.0613(7) 0.3324(11) 0.5682(6) 0.082(3) Uani 1 1 d . . . . .
C33 C -0.0988(8) 0.3362(14) 0.6457(7) 0.127(6) Uani 1 1 d . . . . .
H33A H -0.0442 0.3074 0.6803 0.191 Uiso 1 1 calc R U . . .
H33B H -0.1768 0.2881 0.6257 0.191 Uiso 1 1 calc R U . . .
H33C H -0.0990 0.4155 0.6801 0.191 Uiso 1 1 calc R U . . .
C39 C -0.2125(8) 0.2081(11) 0.3242(5) 0.104(4) Uani 1 1 d . . . . .
H39A H -0.2024 0.2449 0.2858 0.157 Uiso 1 1 calc R U . . .
H39B H -0.2883 0.2127 0.3324 0.157 Uiso 1 1 calc R U . . .
H39C H -0.2084 0.1274 0.2993 0.157 Uiso 1 1 calc R U . . .
N4 N 0.2115(4) 0.5660(6) 0.7880(4) 0.0499(18) Uani 1 1 d . . . . .

loop_
_atom_site_aniso_label
_atom_site_aniso_U_11
_atom_site_aniso_U_22
_atom_site_aniso_U_33
_atom_site_aniso_U_23
_atom_site_aniso_U_13
_atom_site_aniso_U_12
I1 0.0630(4) 0.0608(5) 0.0748(4) 0.0316(3) 0.0202(3) 0.0022(3)
I2 0.0606(4) 0.1038(7) 0.0900(5) 0.0585(4) 0.0291(3) 0.0236(4)
N1 0.029(3) 0.070(6) 0.060(4) 0.016(4) 0.018(3) 0.010(3)
N3 0.034(3) 0.048(5) 0.075(4) 0.021(4) 0.023(3) 0.006(3)
N2 0.036(3) 0.031(4) 0.085(5) 0.019(4) 0.026(3) 0.007(3)
C15 0.023(3) 0.042(5) 0.052(4) 0.021(4) 0.008(3) 0.000(3)
N6 0.040(4) 0.059(5) 0.051(4) 0.017(4) 0.007(3) 0.004(3)
N5 0.035(3) 0.096(7) 0.060(4) 0.030(4) 0.016(3) 0.017(4)
C27 0.026(3) 0.040(5) 0.048(4) 0.019(4) 0.009(3) 0.000(3)
C21 0.041(4) 0.020(5) 0.088(6) 0.023(4) 0.026(4) 0.003(3)
C14 0.026(3) 0.067(6) 0.052(4) 0.039(4) 0.008(3) 0.003(4)
C1 0.031(3) 0.054(6) 0.037(4) 0.019(4) 0.009(3) 0.000(4)
C23 0.047(4) 0.033(5) 0.066(5) 0.013(4) 0.029(4) 0.014(4)
C4 0.031(4) 0.060(6) 0.048(4) 0.030(4) 0.014(3) 0.008(4)
C5 0.022(3) 0.050(6) 0.048(4) 0.017(4) 0.005(3) 0.010(3)
C28 0.030(3) 0.033(5) 0.039(4) 0.005(4) 0.015(3) 0.005(3)
C3 0.030(4) 0.073(7) 0.055(5) 0.034(5) 0.007(3) 0.008(4)
C13 0.043(4) 0.038(6) 0.070(5) 0.024(5) 0.026(4) 0.011(4)
C2 0.020(3) 0.050(6) 0.056(5) 0.025(4) 0.007(3) 0.003(3)
C6 0.050(5) 0.071(8) 0.060(5) 0.025(5) 0.024(4) 0.017(5)
C16 0.029(4) 0.063(7) 0.054(4) 0.021(4) 0.014(3) 0.013(4)
C18 0.030(4) 0.026(5) 0.064(5) 0.018(4) 0.015(3) -0.002(3)
C10 0.052(5) 0.060(7) 0.078(6) 0.050(6) 0.012(4) 0.005(5)
C20 0.061(5) 0.084(8) 0.086(6) 0.049(6) 0.041(5) 0.017(5)
C30 0.053(5) 0.048(6) 0.070(5) 0.018(5) 0.018(4) 0.012(4)
C24 0.053(5) 0.064(7) 0.085(6) 0.033(6) 0.012(4) 0.001(5)
C19 0.035(4) 0.063(7) 0.074(6) 0.024(5) 0.011(4) 0.004(4)
C22 0.037(4) 0.041(6) 0.066(5) 0.018(4) 0.013(4) -0.005(4)
C29 0.033(4) 0.050(6) 0.062(5) 0.020(4) 0.014(3) 0.013(4)
C25 0.065(5) 0.061(7) 0.091(6) 0.013(5) 0.044(5) -0.001(5)
C12 0.051(5) 0.072(8) 0.072(6) 0.019(6) 0.012(4) 0.023(5)
C9 0.068(5) 0.117(11) 0.043(5) 0.025(6) 0.015(4) 0.025(6)
C8 0.096(7) 0.097(10) 0.060(6) 0.029(7) 0.038(5) 0.038(7)
C31 0.037(4) 0.067(7) 0.051(5) 0.017(5) -0.001(3) 0.005(4)
C7 0.081(6) 0.067(8) 0.074(6) 0.000(6) 0.029(5) 0.025(6)
C11 0.053(5) 0.088(10) 0.098(8) 0.040(7) 0.011(5) 0.018(5)
C17 0.058(5) 0.044(7) 0.148(9) 0.027(6) 0.037(6) 0.018(5)
C26 0.054(5) 0.112(10) 0.078(6) 0.034(6) 0.010(4) -0.003(6)
C37 0.052(5) 0.090(9) 0.053(5) 0.002(5) 0.004(4) 0.014(5)
C36 0.058(5) 0.155(12) 0.049(5) 0.034(6) 0.007(4) 0.019(6)
C35 0.064(6) 0.093(9) 0.058(6) 0.020(6) 0.004(5) 0.012(5)
C38 0.066(6) 0.089(9) 0.065(6) 0.024(6) 0.019(5) 0.002(6)
C34 0.046(5) 0.083(9) 0.085(7) 0.024(6) -0.009(5) -0.017(5)
C32 0.048(5) 0.124(10) 0.064(6) 0.047(6) -0.001(4) -0.008(6)
C33 0.053(5) 0.223(18) 0.095(8) 0.077(10) 0.005(5) -0.016(8)
C39 0.067(6) 0.127(11) 0.047(5) -0.012(6) -0.026(4) 0.017(6)
N4 0.029(3) 0.068(5) 0.046(4) 0.017(4) 0.007(3) 0.011(3)

loop_
_atom_type_symbol
_atom_type_description
_atom_type_scat_dispersion_real
_atom_type_scat_dispersion_imag
_atom_type_scat_source
C C 0.0033 0.0016 'International Tables Vol C Tables 4.2.6.8 and 6.1.1.4'
H H 0.0000 0.0000 'International Tables Vol C Tables 4.2.6.8 and 6.1.1.4'
I I -0.4742 1.8119 'International Tables Vol C Tables 4.2.6.8 and 6.1.1.4'
N N 0.0061 0.0033 'International Tables Vol C Tables 4.2.6.8 and 6.1.1.4'

loop_
_geom_angle_atom_site_label_1
_geom_angle_atom_site_label_2
_geom_angle_atom_site_label_3
_geom_angle
_geom_angle_site_symmetry_1
_geom_angle_site_symmetry_3
_geom_angle_publ_flag
N2 N1 C16 112.1(7) . . ?
N2 N1 C18 119.0(6) . . ?
C16 N1 C18 128.8(8) . . ?
N2 N3 C15 111.3(7) . . ?
N2 N3 C17 118.0(6) . . ?
C15 N3 C17 130.6(7) . . ?
N1 N2 N3 104.6(6) . . ?
N3 C15 C14 123.6(8) . . ?
C16 C15 N3 105.2(6) . . ?
C16 C15 C14 131.2(7) . . ?
N5 N6 C29 112.6(6) . . ?
N5 N6 C31 118.4(6) . . ?
C29 N6 C31 129.0(7) . . ?
N6 N5 N4 103.9(6) . . ?
H27A C27 H27B 107.7 . . ?
C1 C27 H27A 108.9 . . ?
C1 C27 H27B 108.9 . . ?
C28 C27 H27A 108.9 . . ?
C28 C27 H27B 108.9 . . ?
C28 C27 C1 113.3(6) . . ?
C20 C21 C25 118.6(8) . . ?
C22 C21 C20 118.4(7) . . ?
C22 C21 C25 123.0(7) . . ?
C15 C14 H14A 109.0 . . ?
C15 C14 H14B 109.0 . . ?
C15 C14 C1 112.9(6) . . ?
H14A C14 H14B 107.8 . . ?
C1 C14 H14A 109.0 . . ?
C1 C14 H14B 109.0 . . ?
C27 C1 C14 105.7(5) . . ?
C5 C1 C27 112.5(6) . . ?
C5 C1 C14 111.4(6) . . ?
C2 C1 C27 114.3(6) . . ?
C2 C1 C14 110.9(6) . . ?
C2 C1 C5 102.3(6) . . ?
C18 C23 C24 123.3(7) . . ?
C18 C23 C22 115.9(7) . . ?
C22 C23 C24 120.8(7) . . ?
C3 C4 C5 109.5(6) . . ?
C9 C4 C5 117.2(9) . . ?
C9 C4 C3 133.3(9) . . ?
C4 C5 C1 107.7(7) . . ?
C6 C5 C1 129.8(8) . . ?
C6 C5 C4 122.5(7) . . ?
C29 C28 C27 131.6(6) . . ?
C29 C28 N4 104.2(6) . . ?
N4 C28 C27 124.2(6) . . ?
C2 C3 C4 108.6(8) . . ?
C2 C3 C10 120.9(8) . . ?
C10 C3 C4 130.4(8) . . ?
C2 C13 H13 119.6 . . ?
C12 C13 H13 119.6 . . ?
C12 C13 C2 120.7(8) . . ?
C3 C2 C1 111.9(7) . . ?
C3 C2 C13 118.1(8) . . ?
C13 C2 C1 129.9(7) . . ?
C5 C6 H6 120.3 . . ?
C5 C6 C7 119.4(10) . . ?
C7 C6 H6 120.3 . . ?
N1 C16 H16 126.6 . . ?
C15 C16 N1 106.8(7) . . ?
C15 C16 H16 126.6 . . ?
C23 C18 N1 117.4(7) . . ?
C19 C18 N1 118.0(6) . . ?
C19 C18 C23 124.2(7) . . ?
C3 C10 H10 120.4 . . ?
C11 C10 C3 119.2(9) . . ?
C11 C10 H10 120.4 . . ?
C21 C20 H20 120.0 . . ?
C21 C20 C19 120.1(8) . . ?
C19 C20 H20 120.0 . . ?
H30A C30 H30B 109.5 . . ?
H30A C30 H30C 109.5 . . ?
H30B C30 H30C 109.5 . . ?
N4 C30 H30A 109.5 . . ?
N4 C30 H30B 109.5 . . ?
N4 C30 H30C 109.5 . . ?
C23 C24 H24A 109.5 . . ?
C23 C24 H24B 109.5 . . ?
C23 C24 H24C 109.5 . . ?
H24A C24 H24B 109.5 . . ?
H24A C24 H24C 109.5 . . ?
H24B C24 H24C 109.5 . . ?
C18 C19 C20 117.8(7) . . ?
C18 C19 C26 122.5(8) . . ?
C20 C19 C26 119.6(9) . . ?
C21 C22 C23 123.3(7) . . ?
C21 C22 H22 118.4 . . ?
C23 C22 H22 118.4 . . ?
N6 C29 H29 126.6 . . ?
C28 C29 N6 106.7(7) . . ?
C28 C29 H29 126.6 . . ?
C21 C25 H25A 109.5 . . ?
C21 C25 H25B 109.5 . . ?
C21 C25 H25C 109.5 . . ?
H25A C25 H25B 109.5 . . ?
H25A C25 H25C 109.5 . . ?
H25B C25 H25C 109.5 . . ?
C13 C12 H12 119.3 . . ?
C13 C12 C11 121.4(9) . . ?
C11 C12 H12 119.3 . . ?
C4 C9 H9 118.9 . . ?
C8 C9 C4 122.1(11) . . ?
C8 C9 H9 118.9 . . ?
C9 C8 H8 120.3 . . ?
C9 C8 C7 119.3(9) . . ?
C7 C8 H8 120.3 . . ?
C37 C31 N6 117.9(7) . . ?
C32 C31 N6 117.7(7) . . ?
C32 C31 C37 124.4(7) . . ?
C6 C7 C8 119.4(10) . . ?
C6 C7 H7 120.3 . . ?
C8 C7 H7 120.3 . . ?
C10 C11 C12 119.7(11) . . ?
C10 C11 H11 120.2 . . ?
C12 C11 H11 120.2 . . ?
N3 C17 H17A 109.5 . . ?
N3 C17 H17B 109.5 . . ?
N3 C17 H17C 109.5 . . ?
H17A C17 H17B 109.5 . . ?
H17A C17 H17C 109.5 . . ?
H17B C17 H17C 109.5 . . ?
C19 C26 H26A 109.5 . . ?
C19 C26 H26B 109.5 . . ?
C19 C26 H26C 109.5 . . ?
H26A C26 H26B 109.5 . . ?
H26A C26 H26C 109.5 . . ?
H26B C26 H26C 109.5 . . ?
C31 C37 C36 116.3(8) . . ?
C31 C37 C38 124.5(7) . . ?
C36 C37 C38 119.0(8) . . ?
C37 C36 H36 119.3 . . ?
C35 C36 C37 121.4(9) . . ?
C35 C36 H36 119.3 . . ?
C36 C35 C39 123.5(9) . . ?
C34 C35 C36 119.9(8) . . ?
C34 C35 C39 116.5(9) . . ?
C37 C38 H38A 109.5 . . ?
C37 C38 H38B 109.5 . . ?
C37 C38 H38C 109.5 . . ?
H38A C38 H38B 109.5 . . ?
H38A C38 H38C 109.5 . . ?
H38B C38 H38C 109.5 . . ?
C35 C34 H34 119.4 . . ?
C35 C34 C32 121.1(8) . . ?
C32 C34 H34 119.4 . . ?
C31 C32 C34 116.8(8) . . ?
C31 C32 C33 124.1(8) . . ?
C34 C32 C33 119.1(8) . . ?
C32 C33 H33A 109.5 . . ?
C32 C33 H33B 109.5 . . ?
C32 C33 H33C 109.5 . . ?
H33A C33 H33B 109.5 . . ?
H33A C33 H33C 109.5 . . ?
H33B C33 H33C 109.5 . . ?
C35 C39 H39A 109.5 . . ?
C35 C39 H39B 109.5 . . ?
C35 C39 H39C 109.5 . . ?
H39A C39 H39B 109.5 . . ?
H39A C39 H39C 109.5 . . ?
H39B C39 H39C 109.5 . . ?
N5 N4 C28 112.6(6) . . ?
N5 N4 C30 118.5(6) . . ?
C28 N4 C30 128.2(6) . . ?

loop_
_geom_bond_atom_site_label_1
_geom_bond_atom_site_label_2
_geom_bond_distance
_geom_bond_site_symmetry_2
_geom_bond_publ_flag
N1 N2 1.303(9) . ?
N1 C16 1.366(8) . ?
N1 C18 1.453(10) . ?
N3 N2 1.353(8) . ?
N3 C15 1.370(9) . ?
N3 C17 1.396(12) . ?
C15 C14 1.491(9) . ?
C15 C16 1.347(11) . ?
N6 N5 1.311(9) . ?
N6 C29 1.367(9) . ?
N6 C31 1.456(9) . ?
N5 N4 1.331(8) . ?
C27 H27A 0.9700 . ?
C27 H27B 0.9700 . ?
C27 C1 1.563(9) . ?
C27 C28 1.484(9) . ?
C21 C20 1.392(11) . ?
C21 C22 1.374(11) . ?
C21 C25 1.476(11) . ?
C14 H14A 0.9700 . ?
C14 H14B 0.9700 . ?
C14 C1 1.563(9) . ?
C1 C5 1.546(9) . ?
C1 C2 1.494(11) . ?
C23 C18 1.388(10) . ?
C23 C24 1.478(11) . ?
C23 C22 1.403(11) . ?
C4 C5 1.443(11) . ?
C4 C3 1.439(12) . ?
C4 C9 1.381(11) . ?
C5 C6 1.332(12) . ?
C28 C29 1.346(9) . ?
C28 N4 1.384(9) . ?
C3 C2 1.398(10) . ?
C3 C10 1.412(12) . ?
C13 H13 0.9300 . ?
C13 C2 1.403(11) . ?
C13 C12 1.354(13) . ?
C6 H6 0.9300 . ?
C6 C7 1.414(12) . ?
C16 H16 0.9300 . ?
C18 C19 1.355(11) . ?
C10 H10 0.9300 . ?
C10 C11 1.375(13) . ?
C20 H20 0.9300 . ?
C20 C19 1.432(12) . ?
C30 H30A 0.9600 . ?
C30 H30B 0.9600 . ?
C30 H30C 0.9600 . ?
C30 N4 1.443(9) . ?
C24 H24A 0.9600 . ?
C24 H24B 0.9600 . ?
C24 H24C 0.9600 . ?
C19 C26 1.526(11) . ?
C22 H22 0.9300 . ?
C29 H29 0.9300 . ?
C25 H25A 0.9600 . ?
C25 H25B 0.9600 . ?
C25 H25C 0.9600 . ?
C12 H12 0.9300 . ?
C12 C11 1.399(13) . ?
C9 H9 0.9300 . ?
C9 C8 1.365(15) . ?
C8 H8 0.9300 . ?
C8 C7 1.431(15) . ?
C31 C37 1.403(12) . ?
C31 C32 1.379(11) . ?
C7 H7 0.9300 . ?
C11 H11 0.9300 . ?
C17 H17A 0.9600 . ?
C17 H17B 0.9600 . ?
C17 H17C 0.9600 . ?
C26 H26A 0.9600 . ?
C26 H26B 0.9600 . ?
C26 H26C 0.9600 . ?
C37 C36 1.411(11) . ?
C37 C38 1.496(11) . ?
C36 H36 0.9300 . ?
C36 C35 1.399(13) . ?
C35 C34 1.374(13) . ?
C35 C39 1.509(11) . ?
C38 H38A 0.9600 . ?
C38 H38B 0.9600 . ?
C38 H38C 0.9600 . ?
C34 H34 0.9300 . ?
C34 C32 1.429(11) . ?
C32 C33 1.513(12) . ?
C33 H33A 0.9600 . ?
C33 H33B 0.9600 . ?
C33 H33C 0.9600 . ?
C39 H39A 0.9600 . ?
C39 H39B 0.9600 . ?
C39 H39C 0.9600 . ?

loop_
_geom_torsion_atom_site_label_1
_geom_torsion_atom_site_label_2
_geom_torsion_atom_site_label_3
_geom_torsion_atom_site_label_4
_geom_torsion
_geom_torsion_site_symmetry_1
_geom_torsion_site_symmetry_2
_geom_torsion_site_symmetry_3
_geom_torsion_site_symmetry_4
_geom_torsion_publ_flag
N1 C18 C19 C20 -177.8(7) . . . . ?
N1 C18 C19 C26 7.1(12) . . . . ?
N3 C15 C14 C1 -110.5(8) . . . . ?
N3 C15 C16 N1 -0.6(8) . . . . ?
N2 N1 C16 C15 0.1(9) . . . . ?
N2 N1 C18 C23 -72.0(9) . . . . ?
N2 N1 C18 C19 101.4(9) . . . . ?
N2 N3 C15 C14 -179.9(6) . . . . ?
N2 N3 C15 C16 0.9(8) . . . . ?
C15 N3 N2 N1 -0.8(8) . . . . ?
C15 C14 C1 C27 177.6(7) . . . . ?
C15 C14 C1 C5 55.2(9) . . . . ?
C15 C14 C1 C2 -58.0(8) . . . . ?
N6 N5 N4 C28 -0.8(9) . . . . ?
N6 N5 N4 C30 -172.3(7) . . . . ?
N6 C31 C37 C36 178.8(9) . . . . ?
N6 C31 C37 C38 3.4(15) . . . . ?
N6 C31 C32 C34 -178.6(9) . . . . ?
N6 C31 C32 C33 1.8(17) . . . . ?
N5 N6 C29 C28 1.8(9) . . . . ?
N5 N6 C31 C37 115.2(9) . . . . ?
N5 N6 C31 C32 -64.1(12) . . . . ?
C27 C1 C5 C4 125.1(6) . . . . ?
C27 C1 C5 C6 -56.1(9) . . . . ?
C27 C1 C2 C3 -123.0(6) . . . . ?
C27 C1 C2 C13 60.5(9) . . . . ?
C27 C28 C29 N6 179.9(7) . . . . ?
C27 C28 N4 N5 -180.0(6) . . . . ?
C27 C28 N4 C30 -9.4(12) . . . . ?
C21 C20 C19 C18 7.1(13) . . . . ?
C21 C20 C19 C26 -177.6(8) . . . . ?
C14 C15 C16 N1 -179.7(7) . . . . ?
C14 C1 C5 C4 -116.4(6) . . . . ?
C14 C1 C5 C6 62.3(9) . . . . ?
C14 C1 C2 C3 117.6(6) . . . . ?
C14 C1 C2 C13 -58.8(9) . . . . ?
C1 C27 C28 C29 75.4(11) . . . . ?
C1 C27 C28 N4 -102.2(8) . . . . ?
C1 C5 C6 C7 -178.2(7) . . . . ?
C23 C18 C19 C20 -4.9(13) . . . . ?
C23 C18 C19 C26 179.9(8) . . . . ?
C4 C5 C6 C7 0.4(11) . . . . ?
C4 C3 C2 C1 -0.1(7) . . . . ?
C4 C3 C2 C13 176.8(6) . . . . ?
C4 C3 C10 C11 -176.2(7) . . . . ?
C4 C9 C8 C7 -0.6(14) . . . . ?
C5 C1 C2 C3 -1.2(7) . . . . ?
C5 C1 C2 C13 -177.6(6) . . . . ?
C5 C4 C3 C2 1.5(7) . . . . ?
C5 C4 C3 C10 177.0(7) . . . . ?
C5 C4 C9 C8 1.3(12) . . . . ?
C5 C6 C7 C8 0.3(13) . . . . ?
C28 C27 C1 C14 178.0(6) . . . . ?
C28 C27 C1 C5 -60.3(8) . . . . ?
C28 C27 C1 C2 55.8(8) . . . . ?
C3 C4 C5 C1 -2.2(7) . . . . ?
C3 C4 C5 C6 178.9(6) . . . . ?
C3 C4 C9 C8 -178.9(8) . . . . ?
C3 C10 C11 C12 0.9(12) . . . . ?
C13 C12 C11 C10 -0.2(12) . . . . ?
C2 C1 C5 C4 2.0(6) . . . . ?
C2 C1 C5 C6 -179.2(7) . . . . ?
C2 C3 C10 C11 -1.2(11) . . . . ?
C2 C13 C12 C11 -0.2(12) . . . . ?
C16 N1 N2 N3 0.4(8) . . . . ?
C16 N1 C18 C23 110.2(8) . . . . ?
C16 N1 C18 C19 -76.5(10) . . . . ?
C16 C15 C14 C1 68.5(10) . . . . ?
C18 N1 N2 N3 -177.8(6) . . . . ?
C18 N1 C16 C15 178.1(7) . . . . ?
C18 C23 C22 C21 -0.9(11) . . . . ?
C10 C3 C2 C1 -176.1(6) . . . . ?
C10 C3 C2 C13 0.8(9) . . . . ?
C20 C21 C22 C23 3.3(12) . . . . ?
C24 C23 C18 N1 -6.5(11) . . . . ?
C24 C23 C18 C19 -179.4(8) . . . . ?
C24 C23 C22 C21 -179.7(8) . . . . ?
C22 C21 C20 C19 -6.3(12) . . . . ?
C22 C23 C18 N1 174.8(7) . . . . ?
C22 C23 C18 C19 1.9(11) . . . . ?
C29 N6 N5 N4 -0.7(9) . . . . ?
C29 N6 C31 C37 -64.6(12) . . . . ?
C29 N6 C31 C32 116.0(10) . . . . ?
C29 C28 N4 N5 1.9(8) . . . . ?
C29 C28 N4 C30 172.4(8) . . . . ?
C25 C21 C20 C19 172.4(8) . . . . ?
C25 C21 C22 C23 -175.4(8) . . . . ?
C12 C13 C2 C1 176.2(7) . . . . ?
C12 C13 C2 C3 -0.1(10) . . . . ?
C9 C4 C5 C1 177.7(6) . . . . ?
C9 C4 C5 C6 -1.2(10) . . . . ?
C9 C4 C3 C2 -178.4(7) . . . . ?
C9 C4 C3 C10 -2.9(13) . . . . ?
C9 C8 C7 C6 -0.2(14) . . . . ?
C31 N6 N5 N4 179.5(7) . . . . ?
C31 N6 C29 C28 -178.3(8) . . . . ?
C31 C37 C36 C35 0.7(17) . . . . ?
C17 N3 N2 N1 -177.5(8) . . . . ?
C17 N3 C15 C14 -3.8(13) . . . . ?
C17 N3 C15 C16 177.0(9) . . . . ?
C37 C31 C32 C34 2.1(17) . . . . ?
C37 C31 C32 C33 -177.5(12) . . . . ?
C37 C36 C35 C34 0.1(18) . . . . ?
C37 C36 C35 C39 178.3(11) . . . . ?
C36 C35 C34 C32 0.1(18) . . . . ?
C35 C34 C32 C31 -1.2(17) . . . . ?
C35 C34 C32 C33 178.4(12) . . . . ?
C38 C37 C36 C35 176.4(11) . . . . ?
C32 C31 C37 C36 -1.9(16) . . . . ?
C32 C31 C37 C38 -177.3(11) . . . . ?
C39 C35 C34 C32 -178.2(11) . . . . ?
N4 C28 C29 N6 -2.1(8) . . . . ?

loop_
_smtbx_masks_void_nr
_smtbx_masks_void_average_x
_smtbx_masks_void_average_y
_smtbx_masks_void_average_z
_smtbx_masks_void_volume
_smtbx_masks_void_count_electrons
_smtbx_masks_void_content
1 -0.028 0.000 0.500 579.8 116.9 '5 acetonitrile'
